data_7019517
loop_
_publ_author_name
'Kameo, Hajime'
'Ishii, Sho'
'Nakazawa, Hiroshi'

_publ_section_title
;
 Synthesis of iridium complexes bearing {o-(Ph(2)P)C(6)H(4)}(3)E type (E =
 Si, Ge, and Sn) ligand and evaluation of electron donating ability of
 group 14 elements E.
;
_journal_issue 27
_journal_name_full 'Dalton transactions (Cambridge, England : 2003)'
_journal_page_first 8290
_journal_page_last 8296
_journal_paper_doi 10.1039/c2dt30546a
_journal_volume 41
_journal_year 2012
_chemical_formula_moiety 'C55 H42 Ge Ir O P3, 2(C4 H8 O)'
_chemical_formula_sum 'C63 H58 Ge Ir O3 P3'
_chemical_formula_weight 1220.79
_space_group_IT_number 14
_symmetry_cell_setting monoclinic
_symmetry_Int_Tables_number 14
_symmetry_space_group_name_Hall '-P 2ybc'
_symmetry_space_group_name_H-M 'P 1 21/c 1'
_cell_angle_alpha 90.00
_cell_angle_beta 94.9330(19)
_cell_angle_gamma 90.00
_cell_formula_units_Z 4
_cell_length_a 18.7464(13)
_cell_length_b 16.4200(10)
_cell_length_c 17.0190(11)
_cell_measurement_reflns_used 8275
_cell_measurement_temperature 200(2)
_cell_measurement_theta_max 27.4835
_cell_measurement_theta_min 4.0350
_cell_volume 5219.3(6)
_computing_cell_refinement CrystalClear
_computing_data_collection 'CrystalClear (Rigaku, 2001)'
_computing_molecular_graphics 'Ortep-3 for Windows (Farrugia, 1997)'
_computing_publication_material SHELXL97
_computing_structure_refinement 'SHELXL-97 (Sheldrick, 1997)'
_computing_structure_solution 'SIR97 (Altomare <i>et al.</i>, 1999)'
_diffrn_ambient_temperature 200(2)
_diffrn_detector_area_resol_mean 7.32
_diffrn_measured_fraction_theta_full 0.990
_diffrn_measured_fraction_theta_max 0.990
_diffrn_measurement_details
;
scan:
Number of images: 360
Slice: -80.0000 - 100.0000
Image width: 0.5000
Exp time: 5.0000
Rotation axis: Phi
Omega: 0.0000
Chi: 0.0000
Phi: 0.0000
XTD: 35.1443
2theta: 9.8037
scan:
Number of images: 100
Slice: -30.0000 - 20.0000
Image width: 0.5000
Exp time: 5.0000
Rotation axis: Omega
Omega: 0.0000
Chi: 90.0000
Phi: 0.0000
XTD: 35.1443
2theta: 9.8037
scan:
Number of images: 100
Slice: -30.0000 - 20.0000
Image width: 0.5000
Exp time: 5.0000
Rotation axis: Omega
Omega: 0.0000
Chi: 90.0000
Phi: 90.0000
XTD: 35.1443
2theta: 9.8037
scan:
Number of images: 100
Slice: -30.0000 - 20.0000
Image width: 0.5000
Exp time: 5.0000
Rotation axis: Omega
Omega: 0.0000
Chi: 90.0000
Phi: 180.0000
XTD: 35.1443
2theta: 9.8037

;
_diffrn_measurement_device 'Mercury CCD (2x2 bin mode)'
_diffrn_measurement_device_details 'AFC7: Eulerian 3-circle'
_diffrn_measurement_device_type 'Rigaku/MSC Mercury CCD'
_diffrn_measurement_method '\w or \f'
_diffrn_radiation_detector CCD
_diffrn_radiation_monochromator 'Graphite Monochromator'
_diffrn_radiation_source 'Rotating Anode'
_diffrn_radiation_type MoK\a
_diffrn_radiation_wavelength 0.71070
_diffrn_reflns_av_R_equivalents 0.0490
_diffrn_reflns_av_sigmaI/netI 0.0417
_diffrn_reflns_limit_h_max 24
_diffrn_reflns_limit_h_min -22
_diffrn_reflns_limit_k_max 21
_diffrn_reflns_limit_k_min -21
_diffrn_reflns_limit_l_max 20
_diffrn_reflns_limit_l_min -22
_diffrn_reflns_number 49313
_diffrn_reflns_reduction_process 'Lp corrections applied'
_diffrn_reflns_theta_full 27.48
_diffrn_reflns_theta_max 27.48
_diffrn_reflns_theta_min 4.03
_diffrn_source_current 250.0000
_diffrn_source_power 15.0000
_diffrn_source_voltage 60.0000
_exptl_absorpt_coefficient_mu 3.262
_exptl_absorpt_correction_T_max 0.8539
_exptl_absorpt_correction_T_min 0.3947
_exptl_absorpt_correction_type multi-scan
_exptl_absorpt_process_details '(Jacobson, 1998)'
_exptl_crystal_colour 'Pale Yellow'
_exptl_crystal_density_diffrn 1.554
_exptl_crystal_density_method 'not measured'
_exptl_crystal_description Prism
_exptl_crystal_F_000 2456
_exptl_crystal_preparation 'mounted on the CryoLoop with Palaton oil and placed in N2 stream at 200(2) K'
_exptl_crystal_size_max 0.35
_exptl_crystal_size_mid 0.10
_exptl_crystal_size_min 0.05
_refine_diff_density_max 2.111
_refine_diff_density_min -0.812
_refine_diff_density_rms 0.104
_refine_ls_extinction_method none
_refine_ls_goodness_of_fit_ref 1.171
_refine_ls_hydrogen_treatment constr
_refine_ls_matrix_type full
_refine_ls_number_parameters 640
_refine_ls_number_reflns 11852
_refine_ls_number_restraints 0
_refine_ls_restrained_S_all 1.171
_refine_ls_R_factor_all 0.0417
_refine_ls_R_factor_gt 0.0383
_refine_ls_shift/su_max 0.002
_refine_ls_shift/su_mean 0.000
_refine_ls_structure_factor_coef Fsqd
_refine_ls_weighting_details 'calc w=1/[\s^2^(Fo^2^)+(0.0201P)^2^+9.6925P] where P=(Fo^2^+2Fc^2^)/3'
_refine_ls_weighting_scheme calc
_refine_ls_wR_factor_gt 0.0773
_refine_ls_wR_factor_ref 0.0788
_reflns_number_gt 11254
_reflns_number_total 11852
_reflns_threshold_expression >2sigma(I)
_cod_data_source_file c2dt30546a.txt
_cod_data_source_block 2-Ir
_cod_depositor_comments
;
The following automatic conversions were performed:

'_exptl_absorpt_correction_type' value 'Multi-scan' changed to
'multi-scan' according to
/home/saulius/struct/CIF-dictionaries/cif_core.dic dictionary named
'cif_core.dic' version 2.4.1 from 2010-06-29.

Automatic conversion script
Id: cif_fix_values 1891 2012-01-12 08:04:46Z andrius 
;
_cod_original_sg_symbol_H-M P21/c
_cod_database_code 7019517

loop_
_symmetry_equiv_pos_as_xyz
'x, y, z'
'-x, y+1/2, -z+1/2'
'-x, -y, -z'
'x, -y-1/2, z-1/2'

loop_
_atom_site_label
_atom_site_type_symbol
_atom_site_fract_x
_atom_site_fract_y
_atom_site_fract_z
_atom_site_U_iso_or_equiv
_atom_site_adp_type
_atom_site_occupancy
_atom_site_symmetry_multiplicity
_atom_site_calc_flag
_atom_site_refinement_flags
Ir1 Ir 0.288034(6) 0.062856(8) 0.383993(8) 0.01682(4) Uani 1 1 d .
C1 C 0.33597(19) -0.0323(2) 0.4249(2) 0.0258(8) Uani 1 1 d .
O1 O 0.36175(17) -0.09107(19) 0.4487(2) 0.0482(8) Uani 1 1 d .
Ge1 Ge 0.223469(18) 0.18273(2) 0.33628(2) 0.01880(8) Uani 1 1 d .
P1 P 0.28654(5) 0.03549(5) 0.25064(5) 0.01908(17) Uani 1 1 d .
C2 C 0.20672(18) 0.1780(2) 0.2211(2) 0.0224(7) Uani 1 1 d .
C3 C 0.1705(2) 0.2364(2) 0.1727(2) 0.0293(8) Uani 1 1 d .
H3 H 0.1483 0.2816 0.1956 0.035 Uiso 1 1 calc R
C4 C 0.1671(2) 0.2284(3) 0.0913(2) 0.0328(9) Uani 1 1 d .
H4 H 0.1418 0.2676 0.0587 0.039 Uiso 1 1 calc R
C5 C 0.2002(2) 0.1637(3) 0.0573(2) 0.0333(9) Uani 1 1 d .
H5 H 0.1983 0.1592 0.0015 0.040 Uiso 1 1 calc R
C6 C 0.2363(2) 0.1055(2) 0.1043(2) 0.0275(8) Uani 1 1 d .
H6 H 0.2593 0.0613 0.0809 0.033 Uiso 1 1 calc R
C7 C 0.23866(18) 0.1119(2) 0.1865(2) 0.0219(7) Uani 1 1 d .
C8 C 0.2445(2) -0.0611(2) 0.2175(2) 0.0238(7) Uani 1 1 d .
C9 C 0.1832(2) -0.0644(3) 0.1654(3) 0.0374(10) Uani 1 1 d .
H9 H 0.1612 -0.0154 0.1464 0.045 Uiso 1 1 calc R
C10 C 0.1541(3) -0.1385(3) 0.1411(3) 0.0546(14) Uani 1 1 d .
H10 H 0.1122 -0.1396 0.1055 0.066 Uiso 1 1 calc R
C11 C 0.1844(3) -0.2101(3) 0.1672(3) 0.0509(13) Uani 1 1 d .
H11 H 0.1644 -0.2606 0.1491 0.061 Uiso 1 1 calc R
C12 C 0.2444(3) -0.2082(3) 0.2201(3) 0.0420(11) Uani 1 1 d .
H12 H 0.2653 -0.2579 0.2393 0.050 Uiso 1 1 calc R
C13 C 0.2742(2) -0.1351(2) 0.2455(3) 0.0335(9) Uani 1 1 d .
H13 H 0.3154 -0.1348 0.2822 0.040 Uiso 1 1 calc R
C14 C 0.37090(19) 0.0338(2) 0.2025(2) 0.0227(7) Uani 1 1 d .
C15 C 0.4079(2) 0.1073(2) 0.2008(2) 0.0312(9) Uani 1 1 d .
H15 H 0.3903 0.1536 0.2264 0.037 Uiso 1 1 calc R
C16 C 0.4698(2) 0.1140(3) 0.1627(3) 0.0374(10) Uani 1 1 d .
H16 H 0.4936 0.1649 0.1607 0.045 Uiso 1 1 calc R
C17 C 0.4968(2) 0.0458(3) 0.1272(3) 0.0432(11) Uani 1 1 d .
H17 H 0.5397 0.0497 0.1017 0.052 Uiso 1 1 calc R
C18 C 0.4618(2) -0.0269(3) 0.1290(3) 0.0423(11) Uani 1 1 d .
H18 H 0.4808 -0.0734 0.1051 0.051 Uiso 1 1 calc R
C19 C 0.3981(2) -0.0334(2) 0.1657(3) 0.0336(9) Uani 1 1 d .
H19 H 0.3734 -0.0840 0.1654 0.040 Uiso 1 1 calc R
P2 P 0.37020(5) 0.15885(5) 0.43351(5) 0.01905(17) Uani 1 1 d .
C20 C 0.27922(19) 0.2806(2) 0.3691(2) 0.0220(7) Uani 1 1 d .
C21 C 0.2586(2) 0.3618(2) 0.3540(2) 0.0275(8) Uani 1 1 d .
H21 H 0.2181 0.3730 0.3183 0.033 Uiso 1 1 calc R
C22 C 0.2967(2) 0.4255(2) 0.3906(3) 0.0331(9) Uani 1 1 d .
H22 H 0.2831 0.4802 0.3788 0.040 Uiso 1 1 calc R
C23 C 0.3548(2) 0.4094(2) 0.4446(3) 0.0335(9) Uani 1 1 d .
H23 H 0.3790 0.4529 0.4724 0.040 Uiso 1 1 calc R
C24 C 0.3777(2) 0.3299(2) 0.4580(2) 0.0277(8) Uani 1 1 d .
H24 H 0.4185 0.3193 0.4936 0.033 Uiso 1 1 calc R
C25 C 0.34088(18) 0.2653(2) 0.4195(2) 0.0212(7) Uani 1 1 d .
C26 C 0.45797(18) 0.1566(2) 0.3929(2) 0.0233(7) Uani 1 1 d .
C27 C 0.4930(2) 0.2255(2) 0.3681(3) 0.0323(9) Uani 1 1 d .
H27 H 0.4710 0.2774 0.3713 0.039 Uiso 1 1 calc R
C28 C 0.5600(2) 0.2191(3) 0.3387(3) 0.0403(10) Uani 1 1 d .
H28 H 0.5826 0.2665 0.3205 0.048 Uiso 1 1 calc R
C29 C 0.5934(2) 0.1450(3) 0.3357(3) 0.0391(10) Uani 1 1 d .
H29 H 0.6397 0.1412 0.3173 0.047 Uiso 1 1 calc R
C30 C 0.5591(2) 0.0756(3) 0.3598(3) 0.0384(10) Uani 1 1 d .
H30 H 0.5819 0.0241 0.3580 0.046 Uiso 1 1 calc R
C31 C 0.4917(2) 0.0815(2) 0.3863(3) 0.0330(9) Uani 1 1 d .
H31 H 0.4678 0.0333 0.4004 0.040 Uiso 1 1 calc R
C32 C 0.39836(19) 0.1593(2) 0.5396(2) 0.0233(7) Uani 1 1 d .
C33 C 0.3473(2) 0.1806(2) 0.5912(2) 0.0319(9) Uani 1 1 d .
H33 H 0.3012 0.1979 0.5704 0.038 Uiso 1 1 calc R
C34 C 0.3631(3) 0.1768(3) 0.6723(3) 0.0412(11) Uani 1 1 d .
H34 H 0.3279 0.1913 0.7067 0.049 Uiso 1 1 calc R
C35 C 0.4302(3) 0.1520(3) 0.7027(3) 0.0477(12) Uani 1 1 d .
H35 H 0.4407 0.1474 0.7581 0.057 Uiso 1 1 calc R
C36 C 0.4818(3) 0.1338(3) 0.6527(3) 0.0462(12) Uani 1 1 d .
H36 H 0.5284 0.1185 0.6738 0.055 Uiso 1 1 calc R
C37 C 0.4663(2) 0.1378(2) 0.5718(2) 0.0327(9) Uani 1 1 d .
H37 H 0.5025 0.1256 0.5379 0.039 Uiso 1 1 calc R
P3 P 0.18171(5) 0.03511(6) 0.43691(5) 0.01963(18) Uani 1 1 d .
C38 C 0.13294(18) 0.1879(2) 0.3865(2) 0.0215(7) Uani 1 1 d .
C39 C 0.0849(2) 0.2533(2) 0.3809(2) 0.0290(8) Uani 1 1 d .
H39 H 0.0935 0.2979 0.3475 0.035 Uiso 1 1 calc R
C40 C 0.0251(2) 0.2540(3) 0.4232(3) 0.0362(10) Uani 1 1 d .
H40 H -0.0069 0.2990 0.4193 0.043 Uiso 1 1 calc R
C41 C 0.0122(2) 0.1889(3) 0.4710(3) 0.0332(9) Uani 1 1 d .
H41 H -0.0288 0.1892 0.5002 0.040 Uiso 1 1 calc R
C42 C 0.05824(19) 0.1230(2) 0.4769(2) 0.0281(8) Uani 1 1 d .
H42 H 0.0487 0.0782 0.5097 0.034 Uiso 1 1 calc R
C43 C 0.11868(18) 0.1221(2) 0.4347(2) 0.0228(7) Uani 1 1 d .
C44 C 0.18546(19) -0.0007(2) 0.5404(2) 0.0225(7) Uani 1 1 d .
C45 C 0.1294(2) -0.0437(2) 0.5698(2) 0.0303(8) Uani 1 1 d .
H45 H 0.0881 -0.0570 0.5360 0.036 Uiso 1 1 calc R
C46 C 0.1337(2) -0.0669(3) 0.6484(3) 0.0363(10) Uani 1 1 d .
H46 H 0.0948 -0.0951 0.6683 0.044 Uiso 1 1 calc R
C47 C 0.1939(3) -0.0496(3) 0.6982(3) 0.0389(10) Uani 1 1 d .
H47 H 0.1968 -0.0664 0.7518 0.047 Uiso 1 1 calc R
C48 C 0.2497(2) -0.0078(3) 0.6692(2) 0.0363(9) Uani 1 1 d .
H48 H 0.2911 0.0049 0.7032 0.044 Uiso 1 1 calc R
C49 C 0.2460(2) 0.0160(2) 0.5907(2) 0.0300(8) Uani 1 1 d .
H49 H 0.2852 0.0440 0.5712 0.036 Uiso 1 1 calc R
C50 C 0.1253(2) -0.0460(2) 0.3894(2) 0.0256(8) Uani 1 1 d .
C51 C 0.0560(2) -0.0336(3) 0.3551(3) 0.0354(9) Uani 1 1 d .
H51 H 0.0354 0.0193 0.3555 0.042 Uiso 1 1 calc R
C52 C 0.0167(3) -0.0979(3) 0.3202(3) 0.0474(12) Uani 1 1 d .
H52 H -0.0307 -0.0887 0.2975 0.057 Uiso 1 1 calc R
C53 C 0.0458(3) -0.1740(3) 0.3184(3) 0.0460(12) Uani 1 1 d .
H53 H 0.0187 -0.2176 0.2943 0.055 Uiso 1 1 calc R
C54 C 0.1142(3) -0.1875(3) 0.3514(3) 0.0438(11) Uani 1 1 d .
H54 H 0.1345 -0.2404 0.3503 0.053 Uiso 1 1 calc R
C55 C 0.1538(2) -0.1235(3) 0.3866(3) 0.0358(9) Uani 1 1 d .
H55 H 0.2012 -0.1332 0.4090 0.043 Uiso 1 1 calc R
O2 O 0.0564(3) 0.5904(4) 0.4647(4) 0.118(2) Uani 1 1 d .
C56 C 0.0901(5) 0.5214(6) 0.4363(7) 0.128(4) Uani 1 1 d .
H56 H 0.1416 0.5329 0.4328 0.154 Uiso 1 1 calc R
H56A H 0.0860 0.4753 0.4732 0.154 Uiso 1 1 calc R
C57 C 0.0578(7) 0.5006(6) 0.3616(6) 0.139(4) Uani 1 1 d .
H57 H 0.0250 0.4538 0.3650 0.167 Uiso 1 1 calc R
H57A H 0.0943 0.4867 0.3251 0.167 Uiso 1 1 calc R
C58 C 0.0175(7) 0.5756(6) 0.3347(5) 0.140(4) Uani 1 1 d .
H58 H 0.0466 0.6106 0.3025 0.168 Uiso 1 1 calc R
H58A H -0.0278 0.5615 0.3034 0.168 Uiso 1 1 calc R
C59 C 0.0038(5) 0.6151(5) 0.4062(5) 0.090(2) Uani 1 1 d .
H59 H 0.0054 0.6750 0.3994 0.108 Uiso 1 1 calc R
H59A H -0.0443 0.6001 0.4213 0.108 Uiso 1 1 calc R
O3 O 0.7336(3) 0.1499(3) 0.1105(3) 0.0867(14) Uani 1 1 d .
C60 C 0.6627(4) 0.1795(6) 0.1138(4) 0.089(2) Uani 1 1 d .
H60 H 0.6636 0.2330 0.1408 0.107 Uiso 1 1 calc R
H60A H 0.6346 0.1411 0.1436 0.107 Uiso 1 1 calc R
C61 C 0.6299(4) 0.1879(5) 0.0329(4) 0.079(2) Uani 1 1 d .
H61 H 0.5962 0.2345 0.0281 0.095 Uiso 1 1 calc R
H61A H 0.6041 0.1377 0.0151 0.095 Uiso 1 1 calc R
C62 C 0.6940(4) 0.2027(6) -0.0132(4) 0.094(2) Uani 1 1 d .
H62 H 0.6857 0.1811 -0.0676 0.112 Uiso 1 1 calc R
H62A H 0.7052 0.2615 -0.0157 0.112 Uiso 1 1 calc R
C63 C 0.7513(4) 0.1583(6) 0.0317(4) 0.097(3) Uani 1 1 d .
H63 H 0.7573 0.1038 0.0081 0.117 Uiso 1 1 calc R
H63A H 0.7970 0.1883 0.0306 0.117 Uiso 1 1 calc R

loop_
_atom_site_aniso_label
_atom_site_aniso_U_11
_atom_site_aniso_U_22
_atom_site_aniso_U_33
_atom_site_aniso_U_23
_atom_site_aniso_U_13
_atom_site_aniso_U_12
Ir1 0.01428(7) 0.01874(7) 0.01743(7) 0.00156(5) 0.00130(5) 0.00109(5)
C1 0.0229(17) 0.0278(18) 0.027(2) 0.0025(16) 0.0025(15) 0.0005(15)
O1 0.0409(18) 0.0370(16) 0.066(2) 0.0218(16) -0.0012(16) 0.0114(15)
Ge1 0.01751(16) 0.02043(17) 0.01841(18) 0.00137(14) 0.00130(13) 0.00366(14)
P1 0.0184(4) 0.0197(4) 0.0193(4) 0.0005(3) 0.0022(3) 0.0010(3)
C2 0.0188(16) 0.0272(18) 0.0207(18) 0.0018(14) -0.0010(13) -0.0006(14)
C3 0.031(2) 0.0281(19) 0.029(2) 0.0054(16) 0.0011(16) 0.0072(16)
C4 0.034(2) 0.035(2) 0.028(2) 0.0125(17) -0.0047(17) 0.0032(18)
C5 0.033(2) 0.044(2) 0.023(2) 0.0068(17) 0.0011(16) 0.0002(18)
C6 0.0302(19) 0.0316(19) 0.0210(19) -0.0021(15) 0.0047(15) -0.0032(16)
C7 0.0216(16) 0.0234(17) 0.0205(17) 0.0009(14) 0.0011(14) -0.0007(14)
C8 0.0267(18) 0.0225(17) 0.0228(18) -0.0025(14) 0.0057(15) -0.0034(15)
C9 0.033(2) 0.036(2) 0.042(3) 0.0030(19) -0.0064(19) -0.0114(18)
C10 0.048(3) 0.052(3) 0.062(3) 0.001(3) -0.012(3) -0.024(2)
C11 0.064(3) 0.040(3) 0.049(3) -0.009(2) 0.008(3) -0.025(2)
C12 0.058(3) 0.0247(19) 0.044(3) -0.0009(19) 0.013(2) -0.006(2)
C13 0.037(2) 0.031(2) 0.032(2) -0.0037(17) 0.0034(18) -0.0034(18)
C14 0.0211(17) 0.0270(17) 0.0201(18) 0.0006(14) 0.0022(14) 0.0006(14)
C15 0.032(2) 0.031(2) 0.031(2) -0.0056(17) 0.0067(17) -0.0016(17)
C16 0.031(2) 0.042(2) 0.041(3) -0.001(2) 0.0120(18) -0.0076(19)
C17 0.033(2) 0.051(3) 0.048(3) 0.002(2) 0.020(2) 0.002(2)
C18 0.037(2) 0.042(2) 0.050(3) -0.004(2) 0.018(2) 0.013(2)
C19 0.035(2) 0.0270(19) 0.040(2) -0.0025(18) 0.0117(18) 0.0030(17)
P2 0.0161(4) 0.0214(4) 0.0194(4) 0.0008(3) 0.0006(3) -0.0013(3)
C20 0.0259(17) 0.0214(16) 0.0198(17) -0.0008(14) 0.0090(14) 0.0011(14)
C21 0.032(2) 0.0253(18) 0.025(2) 0.0029(15) 0.0044(16) 0.0059(16)
C22 0.043(2) 0.0207(18) 0.037(2) 0.0033(16) 0.0121(19) 0.0031(17)
C23 0.038(2) 0.0251(18) 0.039(2) -0.0021(17) 0.0104(18) -0.0047(17)
C24 0.0254(18) 0.0251(18) 0.032(2) -0.0028(16) 0.0011(16) -0.0019(15)
C25 0.0210(16) 0.0194(16) 0.0233(18) 0.0006(14) 0.0031(14) -0.0001(14)
C26 0.0192(16) 0.0268(17) 0.0237(19) 0.0003(15) 0.0003(14) -0.0009(14)
C27 0.030(2) 0.0286(19) 0.039(2) 0.0049(17) 0.0083(17) -0.0004(17)
C28 0.028(2) 0.042(2) 0.053(3) 0.006(2) 0.0140(19) -0.0098(19)
C29 0.0199(19) 0.046(2) 0.054(3) 0.002(2) 0.0119(18) -0.0020(18)
C30 0.026(2) 0.037(2) 0.053(3) 0.003(2) 0.0126(19) 0.0043(17)
C31 0.0238(19) 0.0291(19) 0.047(3) 0.0030(18) 0.0102(18) -0.0010(16)
C32 0.0241(17) 0.0213(16) 0.0238(19) 0.0007(14) -0.0019(14) -0.0027(14)
C33 0.036(2) 0.033(2) 0.027(2) -0.0013(17) 0.0035(17) 0.0021(17)
C34 0.065(3) 0.036(2) 0.024(2) -0.0055(18) 0.011(2) -0.004(2)
C35 0.076(4) 0.040(2) 0.023(2) -0.0028(19) -0.016(2) -0.003(2)
C36 0.051(3) 0.045(3) 0.038(3) 0.003(2) -0.021(2) 0.004(2)
C37 0.030(2) 0.035(2) 0.031(2) 0.0020(17) -0.0076(17) 0.0029(17)
P3 0.0161(4) 0.0228(4) 0.0202(4) 0.0006(3) 0.0026(3) -0.0008(3)
C38 0.0160(15) 0.0285(17) 0.0194(17) -0.0003(14) -0.0020(13) 0.0033(14)
C39 0.0254(19) 0.0285(19) 0.033(2) 0.0014(16) 0.0013(16) 0.0070(16)
C40 0.0212(19) 0.038(2) 0.049(3) -0.003(2) 0.0026(18) 0.0145(17)
C41 0.0187(17) 0.039(2) 0.043(2) -0.0107(19) 0.0095(16) -0.0025(16)
C42 0.0223(18) 0.0283(18) 0.034(2) -0.0046(16) 0.0057(16) -0.0026(15)
C43 0.0176(16) 0.0286(18) 0.0218(18) -0.0037(15) -0.0012(13) -0.0008(14)
C44 0.0222(17) 0.0259(17) 0.0200(17) 0.0022(14) 0.0058(14) -0.0007(14)
C45 0.0253(19) 0.035(2) 0.031(2) 0.0029(17) 0.0039(16) -0.0058(16)
C46 0.038(2) 0.040(2) 0.033(2) 0.0086(18) 0.0158(18) -0.0015(19)
C47 0.046(3) 0.047(2) 0.025(2) 0.0081(18) 0.0103(19) 0.006(2)
C48 0.035(2) 0.046(2) 0.027(2) 0.0022(18) 0.0006(17) 0.0023(19)
C49 0.0290(19) 0.035(2) 0.027(2) 0.0020(16) 0.0060(16) -0.0051(17)
C50 0.0242(18) 0.0282(18) 0.0253(19) -0.0012(15) 0.0075(15) -0.0079(15)
C51 0.029(2) 0.039(2) 0.037(2) -0.0033(19) -0.0069(17) -0.0023(18)
C52 0.040(3) 0.054(3) 0.045(3) -0.007(2) -0.012(2) -0.014(2)
C53 0.044(3) 0.044(3) 0.049(3) -0.012(2) 0.002(2) -0.023(2)
C54 0.049(3) 0.026(2) 0.058(3) -0.010(2) 0.012(2) -0.012(2)
C55 0.028(2) 0.035(2) 0.045(3) -0.0046(19) 0.0046(18) -0.0015(17)
O2 0.106(4) 0.142(5) 0.100(4) -0.051(4) -0.024(4) 0.034(4)
C56 0.103(7) 0.125(8) 0.151(10) -0.024(7) -0.027(7) 0.049(6)
C57 0.192(11) 0.107(7) 0.119(8) -0.045(7) 0.021(8) 0.040(8)
C58 0.226(13) 0.113(7) 0.075(6) -0.031(5) -0.021(7) 0.049(8)
C59 0.111(6) 0.081(5) 0.076(5) -0.002(4) 0.002(5) 0.017(5)
O3 0.096(4) 0.108(4) 0.054(3) 0.004(3) -0.006(3) 0.015(3)
C60 0.073(5) 0.132(7) 0.063(4) -0.024(4) 0.007(4) -0.012(5)
C61 0.065(4) 0.109(6) 0.065(4) 0.012(4) 0.005(3) -0.013(4)
C62 0.088(5) 0.131(7) 0.062(4) 0.018(4) 0.008(4) 0.005(5)
C63 0.086(5) 0.140(8) 0.066(5) 0.003(5) 0.012(4) 0.024(5)

loop_
_atom_type_symbol
_atom_type_description
_atom_type_scat_dispersion_real
_atom_type_scat_dispersion_imag
_atom_type_scat_source
C C 0.0033 0.0016 'International Tables Vol C Tables 4.2.6.8 and 6.1.1.4'
H H 0.0000 0.0000 'International Tables Vol C Tables 4.2.6.8 and 6.1.1.4'
O O 0.0106 0.0060 'International Tables Vol C Tables 4.2.6.8 and 6.1.1.4'
P P 0.1023 0.0942 'International Tables Vol C Tables 4.2.6.8 and 6.1.1.4'
Ge Ge 0.1547 1.8001 'International Tables Vol C Tables 4.2.6.8 and 6.1.1.4'
Ir Ir -1.4442 7.9887 'International Tables Vol C Tables 4.2.6.8 and 6.1.1.4'

loop_
_geom_angle_atom_site_label_1
_geom_angle_atom_site_label_2
_geom_angle_atom_site_label_3
_geom_angle
C1 Ir1 P3 95.26(11)
C1 Ir1 P1 99.51(12)
P3 Ir1 P1 114.07(3)
C1 Ir1 P2 98.47(11)
P3 Ir1 P2 124.37(3)
P1 Ir1 P2 116.23(3)
C1 Ir1 Ge1 177.49(11)
P3 Ir1 Ge1 82.36(2)
P1 Ir1 Ge1 82.24(2)
P2 Ir1 Ge1 82.29(2)
O1 C1 Ir1 176.9(3)
C2 Ge1 C38 111.49(14)
C2 Ge1 C20 110.58(15)
C38 Ge1 C20 107.31(14)
C2 Ge1 Ir1 109.67(11)
C38 Ge1 Ir1 108.39(10)
C20 Ge1 Ir1 109.33(11)
C8 P1 C14 102.28(17)
C8 P1 C7 103.36(17)
C14 P1 C7 98.02(16)
C8 P1 Ir1 115.98(12)
C14 P1 Ir1 120.05(12)
C7 P1 Ir1 114.39(12)
C7 C2 C3 119.2(3)
C7 C2 Ge1 114.6(3)
C3 C2 Ge1 126.1(3)
C4 C3 C2 120.0(4)
C4 C3 H3 120.0
C2 C3 H3 120.0
C5 C4 C3 120.5(4)
C5 C4 H4 119.7
C3 C4 H4 119.7
C4 C5 C6 120.1(4)
C4 C5 H5 119.9
C6 C5 H5 119.9
C5 C6 C7 119.9(4)
C5 C6 H6 120.0
C7 C6 H6 120.0
C2 C7 C6 120.2(3)
C2 C7 P1 118.9(3)
C6 C7 P1 120.8(3)
C9 C8 C13 117.7(3)
C9 C8 P1 122.6(3)
C13 C8 P1 119.7(3)
C10 C9 C8 120.6(4)
C10 C9 H9 119.7
C8 C9 H9 119.7
C11 C10 C9 121.2(5)
C11 C10 H10 119.4
C9 C10 H10 119.4
C10 C11 C12 119.1(4)
C10 C11 H11 120.4
C12 C11 H11 120.4
C13 C12 C11 120.6(4)
C13 C12 H12 119.7
C11 C12 H12 119.7
C12 C13 C8 120.6(4)
C12 C13 H13 119.7
C8 C13 H13 119.7
C19 C14 C15 118.4(4)
C19 C14 P1 125.1(3)
C15 C14 P1 116.4(3)
C16 C15 C14 121.3(4)
C16 C15 H15 119.4
C14 C15 H15 119.4
C15 C16 C17 119.4(4)
C15 C16 H16 120.3
C17 C16 H16 120.3
C18 C17 C16 120.2(4)
C18 C17 H17 119.9
C16 C17 H17 119.9
C17 C18 C19 120.6(4)
C17 C18 H18 119.7
C19 C18 H18 119.7
C14 C19 C18 120.1(4)
C14 C19 H19 120.0
C18 C19 H19 120.0
C32 P2 C26 100.28(16)
C32 P2 C25 100.43(16)
C26 P2 C25 103.69(16)
C32 P2 Ir1 119.15(12)
C26 P2 Ir1 116.07(12)
C25 P2 Ir1 114.69(12)
C25 C20 C21 118.8(3)
C25 C20 Ge1 114.6(2)
C21 C20 Ge1 126.2(3)
C22 C21 C20 120.8(4)
C22 C21 H21 119.6
C20 C21 H21 119.6
C21 C22 C23 119.9(4)
C21 C22 H22 120.1
C23 C22 H22 120.1
C24 C23 C22 120.1(4)
C24 C23 H23 119.9
C22 C23 H23 119.9
C23 C24 C25 120.3(4)
C23 C24 H24 119.9
C25 C24 H24 119.9
C24 C25 C20 119.9(3)
C24 C25 P2 122.0(3)
C20 C25 P2 118.1(3)
C27 C26 C31 117.8(3)
C27 C26 P2 124.0(3)
C31 C26 P2 118.3(3)
C26 C27 C28 120.7(4)
C26 C27 H27 119.6
C28 C27 H27 119.6
C29 C28 C27 120.5(4)
C29 C28 H28 119.7
C27 C28 H28 119.7
C28 C29 C30 119.5(4)
C28 C29 H29 120.2
C30 C29 H29 120.2
C31 C30 C29 120.0(4)
C31 C30 H30 120.0
C29 C30 H30 120.0
C30 C31 C26 121.4(4)
C30 C31 H31 119.3
C26 C31 H31 119.3
C37 C32 C33 118.1(4)
C37 C32 P2 124.2(3)
C33 C32 P2 117.7(3)
C34 C33 C32 121.0(4)
C34 C33 H33 119.5
C32 C33 H33 119.5
C35 C34 C33 119.7(4)
C35 C34 H34 120.1
C33 C34 H34 120.1
C36 C35 C34 120.0(4)
C36 C35 H35 120.0
C34 C35 H35 120.0
C35 C36 C37 120.4(4)
C35 C36 H36 119.8
C37 C36 H36 119.8
C36 C37 C32 120.7(4)
C36 C37 H37 119.6
C32 C37 H37 119.6
C50 P3 C43 101.98(17)
C50 P3 C44 99.27(17)
C43 P3 C44 103.68(16)
C50 P3 Ir1 117.01(12)
C43 P3 Ir1 114.31(12)
C44 P3 Ir1 118.13(11)
C43 C38 C39 118.6(3)
C43 C38 Ge1 115.9(2)
C39 C38 Ge1 125.3(3)
C40 C39 C38 121.1(4)
C40 C39 H39 119.4
C38 C39 H39 119.4
C41 C40 C39 119.5(4)
C41 C40 H40 120.3
C39 C40 H40 120.3
C40 C41 C42 120.6(4)
C40 C41 H41 119.7
C42 C41 H41 119.7
C41 C42 C43 120.1(4)
C41 C42 H42 119.9
C43 C42 H42 119.9
C42 C43 C38 120.0(3)
C42 C43 P3 122.9(3)
C38 C43 P3 117.1(3)
C49 C44 C45 118.7(3)
C49 C44 P3 119.0(3)
C45 C44 P3 122.3(3)
C46 C45 C44 120.2(4)
C46 C45 H45 119.9
C44 C45 H45 119.9
C47 C46 C45 120.8(4)
C47 C46 H46 119.6
C45 C46 H46 119.6
C48 C47 C46 119.2(4)
C48 C47 H47 120.4
C46 C47 H47 120.4
C47 C48 C49 120.6(4)
C47 C48 H48 119.7
C49 C48 H48 119.7
C48 C49 C44 120.6(4)
C48 C49 H49 119.7
C44 C49 H49 119.7
C55 C50 C51 118.0(4)
C55 C50 P3 118.2(3)
C51 C50 P3 123.8(3)
C52 C51 C50 120.6(4)
C52 C51 H51 119.7
C50 C51 H51 119.7
C53 C52 C51 120.5(4)
C53 C52 H52 119.8
C51 C52 H52 119.8
C52 C53 C54 119.9(4)
C52 C53 H53 120.0
C54 C53 H53 120.0
C53 C54 C55 119.9(4)
C53 C54 H54 120.0
C55 C54 H54 120.0
C50 C55 C54 121.2(4)
C50 C55 H55 119.4
C54 C55 H55 119.4
C59 O2 C56 107.4(6)
C57 C56 O2 109.7(7)
C57 C56 H56 109.7
O2 C56 H56 109.7
C57 C56 H56A 109.7
O2 C56 H56A 109.7
H56 C56 H56A 108.2
C56 C57 C58 104.1(8)
C56 C57 H57 110.9
C58 C57 H57 110.9
C56 C57 H57A 110.9
C58 C57 H57A 110.9
H57 C57 H57A 109.0
C59 C58 C57 103.8(8)
C59 C58 H58 111.0
C57 C58 H58 111.0
C59 C58 H58A 111.0
C57 C58 H58A 111.0
H58 C58 H58A 109.0
O2 C59 C58 108.0(7)
O2 C59 H59 110.1
C58 C59 H59 110.1
O2 C59 H59A 110.1
C58 C59 H59A 110.1
H59 C59 H59A 108.4
C63 O3 C60 107.5(5)
O3 C60 C61 108.3(6)
O3 C60 H60 110.0
C61 C60 H60 110.0
O3 C60 H60A 110.0
C61 C60 H60A 110.0
H60 C60 H60A 108.4
C60 C61 C62 102.4(6)
C60 C61 H61 111.3
C62 C61 H61 111.3
C60 C61 H61A 111.3
C62 C61 H61A 111.3
H61 C61 H61A 109.2
C63 C62 C61 103.4(6)
C63 C62 H62 111.1
C61 C62 H62 111.1
C63 C62 H62A 111.1
C61 C62 H62A 111.1
H62 C62 H62A 109.1
O3 C63 C62 108.8(6)
O3 C63 H63 109.9
C62 C63 H63 109.9
O3 C63 H63A 109.9
C62 C63 H63A 109.9
H63 C63 H63A 108.3

loop_
_geom_bond_atom_site_label_1
_geom_bond_atom_site_label_2
_geom_bond_distance
Ir1 C1 1.904(4)
Ir1 P3 2.3022(9)
Ir1 P1 2.3114(9)
Ir1 P2 2.3117(9)
Ir1 Ge1 2.4145(4)
C1 O1 1.138(5)
Ge1 C2 1.959(4)
Ge1 C38 1.967(3)
Ge1 C20 1.972(4)
P1 C8 1.838(4)
P1 C14 1.842(4)
P1 C7 1.845(4)
C2 C7 1.394(5)
C2 C3 1.401(5)
C3 C4 1.388(6)
C3 H3 0.9500
C4 C5 1.382(6)
C4 H4 0.9500
C5 C6 1.385(5)
C5 H5 0.9500
C6 C7 1.399(5)
C6 H6 0.9500
C8 C9 1.390(5)
C8 C13 1.403(5)
C9 C10 1.382(6)
C9 H9 0.9500
C10 C11 1.362(7)
C10 H10 0.9500
C11 C12 1.380(7)
C11 H11 0.9500
C12 C13 1.379(6)
C12 H12 0.9500
C13 H13 0.9500
C14 C19 1.389(5)
C14 C15 1.393(5)
C15 C16 1.381(5)
C15 H15 0.9500
C16 C17 1.389(6)
C16 H16 0.9500
C17 C18 1.363(7)
C17 H17 0.9500
C18 C19 1.398(6)
C18 H18 0.9500
C19 H19 0.9500
P2 C32 1.837(4)
P2 C26 1.839(4)
P2 C25 1.842(3)
C20 C25 1.401(5)
C20 C21 1.405(5)
C21 C22 1.384(6)
C21 H21 0.9500
C22 C23 1.389(6)
C22 H22 0.9500
C23 C24 1.386(5)
C23 H23 0.9500
C24 C25 1.397(5)
C24 H24 0.9500
C26 C27 1.391(5)
C26 C31 1.395(5)
C27 C28 1.396(6)
C27 H27 0.9500
C28 C29 1.373(6)
C28 H28 0.9500
C29 C30 1.388(6)
C29 H29 0.9500
C30 C31 1.382(5)
C30 H30 0.9500
C31 H31 0.9500
C32 C37 1.388(5)
C32 C33 1.397(5)
C33 C34 1.387(6)
C33 H33 0.9500
C34 C35 1.379(7)
C34 H34 0.9500
C35 C36 1.375(7)
C35 H35 0.9500
C36 C37 1.385(6)
C36 H36 0.9500
C37 H37 0.9500
P3 C50 1.844(4)
P3 C43 1.852(4)
P3 C44 1.852(4)
C38 C43 1.396(5)
C38 C39 1.399(5)
C39 C40 1.384(6)
C39 H39 0.9500
C40 C41 1.378(6)
C40 H40 0.9500
C41 C42 1.383(5)
C41 H41 0.9500
C42 C43 1.393(5)
C42 H42 0.9500
C44 C49 1.389(5)
C44 C45 1.394(5)
C45 C46 1.386(6)
C45 H45 0.9500
C46 C47 1.381(6)
C46 H46 0.9500
C47 C48 1.378(6)
C47 H47 0.9500
C48 C49 1.387(6)
C48 H48 0.9500
C49 H49 0.9500
C50 C55 1.381(5)
C50 C51 1.394(5)
C51 C52 1.391(6)
C51 H51 0.9500
C52 C53 1.366(7)
C52 H52 0.9500
C53 C54 1.374(7)
C53 H53 0.9500
C54 C55 1.391(6)
C54 H54 0.9500
C55 H55 0.9500
O2 C59 1.400(8)
O2 C56 1.403(10)
C56 C57 1.403(12)
C56 H56 0.9900
C56 H56A 0.9900
C57 C58 1.496(12)
C57 H57 0.9900
C57 H57A 0.9900
C58 C59 1.422(11)
C58 H58 0.9900
C58 H58A 0.9900
C59 H59 0.9900
C59 H59A 0.9900
O3 C63 1.417(8)
O3 C60 1.420(8)
C60 C61 1.466(9)
C60 H60 0.9900
C60 H60A 0.9900
C61 C62 1.510(9)
C61 H61 0.9900
C61 H61A 0.9900
C62 C63 1.460(10)
C62 H62 0.9900
C62 H62A 0.9900
C63 H63 0.9900
C63 H63A 0.9900

loop_
_geom_torsion_atom_site_label_1
_geom_torsion_atom_site_label_2
_geom_torsion_atom_site_label_3
_geom_torsion_atom_site_label_4
_geom_torsion
P3 Ir1 C1 O1 38(7)
P1 Ir1 C1 O1 -78(7)
P2 Ir1 C1 O1 164(7)
Ge1 Ir1 C1 O1 56(8)
C1 Ir1 Ge1 C2 -131(3)
P3 Ir1 Ge1 C2 -112.59(11)
P1 Ir1 Ge1 C2 3.11(11)
P2 Ir1 Ge1 C2 121.05(11)
C1 Ir1 Ge1 C38 -9(3)
P3 Ir1 Ge1 C38 9.35(11)
P1 Ir1 Ge1 C38 125.04(11)
P2 Ir1 Ge1 C38 -117.02(11)
C1 Ir1 Ge1 C20 107(3)
P3 Ir1 Ge1 C20 126.02(11)
P1 Ir1 Ge1 C20 -118.29(11)
P2 Ir1 Ge1 C20 -0.35(11)
C1 Ir1 P1 C8 56.35(18)
P3 Ir1 P1 C8 -43.83(14)
P2 Ir1 P1 C8 160.77(13)
Ge1 Ir1 P1 C8 -121.84(14)
C1 Ir1 P1 C14 -67.38(18)
P3 Ir1 P1 C14 -167.56(14)
P2 Ir1 P1 C14 37.04(14)
Ge1 Ir1 P1 C14 114.43(14)
C1 Ir1 P1 C7 176.56(17)
P3 Ir1 P1 C7 76.38(13)
P2 Ir1 P1 C7 -79.02(13)
Ge1 Ir1 P1 C7 -1.62(12)
C38 Ge1 C2 C7 -124.8(3)
C20 Ge1 C2 C7 115.9(3)
Ir1 Ge1 C2 C7 -4.8(3)
C38 Ge1 C2 C3 59.5(4)
C20 Ge1 C2 C3 -59.8(4)
Ir1 Ge1 C2 C3 179.5(3)
C7 C2 C3 C4 -0.3(6)
Ge1 C2 C3 C4 175.2(3)
C2 C3 C4 C5 -1.1(6)
C3 C4 C5 C6 1.0(6)
C4 C5 C6 C7 0.5(6)
C3 C2 C7 C6 1.8(5)
Ge1 C2 C7 C6 -174.2(3)
C3 C2 C7 P1 179.7(3)
Ge1 C2 C7 P1 3.7(4)
C5 C6 C7 C2 -1.9(6)
C5 C6 C7 P1 -179.8(3)
C8 P1 C7 C2 126.0(3)
C14 P1 C7 C2 -129.2(3)
Ir1 P1 C7 C2 -1.0(3)
C8 P1 C7 C6 -56.1(3)
C14 P1 C7 C6 48.7(3)
Ir1 P1 C7 C6 176.9(3)
C14 P1 C8 C9 -111.0(4)
C7 P1 C8 C9 -9.6(4)
Ir1 P1 C8 C9 116.4(3)
C14 P1 C8 C13 69.4(3)
C7 P1 C8 C13 170.9(3)
Ir1 P1 C8 C13 -63.1(3)
C13 C8 C9 C10 -1.5(7)
P1 C8 C9 C10 178.9(4)
C8 C9 C10 C11 0.0(8)
C9 C10 C11 C12 1.3(8)
C10 C11 C12 C13 -1.1(8)
C11 C12 C13 C8 -0.5(7)
C9 C8 C13 C12 1.7(6)
P1 C8 C13 C12 -178.7(3)
C8 P1 C14 C19 -11.8(4)
C7 P1 C14 C19 -117.4(4)
Ir1 P1 C14 C19 118.3(3)
C8 P1 C14 C15 165.5(3)
C7 P1 C14 C15 59.8(3)
Ir1 P1 C14 C15 -64.4(3)
C19 C14 C15 C16 0.9(6)
P1 C14 C15 C16 -176.6(3)
C14 C15 C16 C17 -1.9(7)
C15 C16 C17 C18 1.1(7)
C16 C17 C18 C19 0.7(8)
C15 C14 C19 C18 0.9(6)
P1 C14 C19 C18 178.1(3)
C17 C18 C19 C14 -1.7(7)
C1 Ir1 P2 C32 -53.43(18)
P3 Ir1 P2 C32 48.94(14)
P1 Ir1 P2 C32 -158.47(14)
Ge1 Ir1 P2 C32 124.16(14)
C1 Ir1 P2 C26 66.60(18)
P3 Ir1 P2 C26 168.96(13)
P1 Ir1 P2 C26 -38.45(14)
Ge1 Ir1 P2 C26 -115.82(13)
C1 Ir1 P2 C25 -172.41(17)
P3 Ir1 P2 C25 -70.04(13)
P1 Ir1 P2 C25 82.55(13)
Ge1 Ir1 P2 C25 5.18(13)
C2 Ge1 C20 C25 -126.9(3)
C38 Ge1 C20 C25 111.3(3)
Ir1 Ge1 C20 C25 -6.0(3)
C2 Ge1 C20 C21 60.6(3)
C38 Ge1 C20 C21 -61.2(3)
Ir1 Ge1 C20 C21 -178.6(3)
C25 C20 C21 C22 -2.6(5)
Ge1 C20 C21 C22 169.6(3)
C20 C21 C22 C23 -1.8(6)
C21 C22 C23 C24 4.3(6)
C22 C23 C24 C25 -2.2(6)
C23 C24 C25 C20 -2.3(6)
C23 C24 C25 P2 178.6(3)
C21 C20 C25 C24 4.6(5)
Ge1 C20 C25 C24 -168.5(3)
C21 C20 C25 P2 -176.2(3)
Ge1 C20 C25 P2 10.7(4)
C32 P2 C25 C24 38.9(3)
C26 P2 C25 C24 -64.5(3)
Ir1 P2 C25 C24 168.0(3)
C32 P2 C25 C20 -140.3(3)
C26 P2 C25 C20 116.4(3)
Ir1 P2 C25 C20 -11.2(3)
C32 P2 C26 C27 -96.5(4)
C25 P2 C26 C27 7.0(4)
Ir1 P2 C26 C27 133.7(3)
C32 P2 C26 C31 83.7(3)
C25 P2 C26 C31 -172.8(3)
Ir1 P2 C26 C31 -46.1(3)
C31 C26 C27 C28 -0.8(6)
P2 C26 C27 C28 179.3(3)
C26 C27 C28 C29 -1.8(7)
C27 C28 C29 C30 2.1(7)
C28 C29 C30 C31 0.1(7)
C29 C30 C31 C26 -2.8(7)
C27 C26 C31 C30 3.1(6)
P2 C26 C31 C30 -177.0(4)
C26 P2 C32 C37 -17.0(4)
C25 P2 C32 C37 -123.2(3)
Ir1 P2 C32 C37 110.8(3)
C26 P2 C32 C33 164.8(3)
C25 P2 C32 C33 58.7(3)
Ir1 P2 C32 C33 -67.4(3)
C37 C32 C33 C34 -2.8(6)
P2 C32 C33 C34 175.4(3)
C32 C33 C34 C35 0.2(6)
C33 C34 C35 C36 2.3(7)
C34 C35 C36 C37 -2.1(7)
C35 C36 C37 C32 -0.6(7)
C33 C32 C37 C36 3.0(6)
P2 C32 C37 C36 -175.2(3)
C1 Ir1 P3 C50 -74.36(18)
P1 Ir1 P3 C50 28.52(15)
P2 Ir1 P3 C50 -178.37(14)
Ge1 Ir1 P3 C50 106.45(14)
C1 Ir1 P3 C43 166.57(17)
P1 Ir1 P3 C43 -90.55(13)
P2 Ir1 P3 C43 62.56(13)
Ge1 Ir1 P3 C43 -12.63(13)
C1 Ir1 P3 C44 44.17(18)
P1 Ir1 P3 C44 147.05(13)
P2 Ir1 P3 C44 -59.85(14)
Ge1 Ir1 P3 C44 -135.03(13)
C2 Ge1 C38 C43 116.5(3)
C20 Ge1 C38 C43 -122.2(3)
Ir1 Ge1 C38 C43 -4.3(3)
C2 Ge1 C38 C39 -67.0(4)
C20 Ge1 C38 C39 54.2(3)
Ir1 Ge1 C38 C39 172.2(3)
C43 C38 C39 C40 1.3(6)
Ge1 C38 C39 C40 -175.1(3)
C38 C39 C40 C41 -0.7(6)
C39 C40 C41 C42 -0.2(6)
C40 C41 C42 C43 0.4(6)
C41 C42 C43 C38 0.2(6)
C41 C42 C43 P3 -178.2(3)
C39 C38 C43 C42 -1.0(5)
Ge1 C38 C43 C42 175.7(3)
C39 C38 C43 P3 177.5(3)
Ge1 C38 C43 P3 -5.8(4)
C50 P3 C43 C42 65.5(3)
C44 P3 C43 C42 -37.2(3)
Ir1 P3 C43 C42 -167.2(3)
C50 P3 C43 C38 -112.9(3)
C44 P3 C43 C38 144.3(3)
Ir1 P3 C43 C38 14.4(3)
C50 P3 C44 C49 149.4(3)
C43 P3 C44 C49 -105.8(3)
Ir1 P3 C44 C49 21.8(3)
C50 P3 C44 C45 -31.0(4)
C43 P3 C44 C45 73.8(3)
Ir1 P3 C44 C45 -158.5(3)
C49 C44 C45 C46 1.7(6)
P3 C44 C45 C46 -177.9(3)
C44 C45 C46 C47 -1.4(6)
C45 C46 C47 C48 0.9(7)
C46 C47 C48 C49 -0.7(7)
C47 C48 C49 C44 1.1(7)
C45 C44 C49 C48 -1.6(6)
P3 C44 C49 C48 178.0(3)
C43 P3 C50 C55 -174.7(3)
C44 P3 C50 C55 -68.5(3)
Ir1 P3 C50 C55 59.8(4)
C43 P3 C50 C51 6.2(4)
C44 P3 C50 C51 112.4(4)
Ir1 P3 C50 C51 -119.3(3)
C55 C50 C51 C52 0.9(6)
P3 C50 C51 C52 180.0(4)
C50 C51 C52 C53 -0.6(7)
C51 C52 C53 C54 0.2(8)
C52 C53 C54 C55 -0.1(8)
C51 C50 C55 C54 -0.8(6)
P3 C50 C55 C54 -179.9(4)
C53 C54 C55 C50 0.3(7)
C59 O2 C56 C57 -2.0(13)
O2 C56 C57 C58 17.2(14)
C56 C57 C58 C59 -25.6(13)
C56 O2 C59 C58 -15.3(12)
C57 C58 C59 O2 25.2(12)
C63 O3 C60 C61 13.8(9)
O3 C60 C61 C62 -27.6(9)
C60 C61 C62 C63 30.4(9)
C60 O3 C63 C62 6.7(9)
C61 C62 C63 O3 -23.5(9)
